data_7217401
loop_
_publ_author_name
'Aaker\"oy, Christer B.'
'Wijethunga, Tharanga K.'
'Haj, Mohammad Abul'
'Desper, John'
'Moore, Curtis'

_publ_section_title
;
 The structural landscape of heteroaryl-2-imidazoles: competing halogen-
 and hydrogen-bond interactions
;
_journal_issue 31
_journal_name_full CrystEngComm
_journal_page_first 7218
_journal_paper_doi 10.1039/C4CE00803K
_journal_volume 16
_journal_year 2014
_chemical_formula_moiety
;
(C8 H7 N3)2 (C6 F4 I2)
;
_chemical_formula_sum 'C22 H14 F4 I2 N6'
_chemical_formula_weight 692.19
_chemical_name_systematic
;
TW-1-107 [2-(4-pyridyl)-imidazole]2, 1,4-diiodotetrafluorobenzene
;
_space_group_IT_number 14
_symmetry_cell_setting monoclinic
_symmetry_space_group_name_Hall '-P 2yn'
_symmetry_space_group_name_H-M 'P 1 21/n 1'
_atom_sites_solution_hydrogens geom
_atom_sites_solution_primary direct
_atom_sites_solution_secondary difmap
_audit_creation_method SHELXL-97
_cell_angle_alpha 90.00
_cell_angle_beta 92.470(4)
_cell_angle_gamma 90.00
_cell_formula_units_Z 2
_cell_length_a 12.9720(11)
_cell_length_b 5.0426(4)
_cell_length_c 17.0878(15)
_cell_measurement_reflns_used 9992
_cell_measurement_temperature 120(2)
_cell_measurement_theta_max 32.70
_cell_measurement_theta_min 3.14
_cell_volume 1116.72(16)
_computing_cell_refinement 'Bruker SAINT'
_computing_data_collection 'Bruker APEX2'
_computing_data_reduction 'Bruker SAINT'
_computing_molecular_graphics 'Bruker SHELXTL'
_computing_publication_material 'Bruker SHELXTL'
_computing_structure_refinement 'SHELXL-97 (Sheldrick, 2008)'
_computing_structure_solution 'SHELXS-97 (Sheldrick, 2008)'
_diffrn_ambient_temperature 120(2)
_diffrn_measured_fraction_theta_full 0.994
_diffrn_measured_fraction_theta_max 0.975
_diffrn_measurement_device_type 'Bruker APEX-II CCD'
_diffrn_measurement_method '\f and \w scans'
_diffrn_radiation_monochromator graphite
_diffrn_radiation_source 'fine-focus sealed tube'
_diffrn_radiation_type MoK\a
_diffrn_radiation_wavelength 0.71073
_diffrn_reflns_av_R_equivalents 0.0271
_diffrn_reflns_av_sigmaI/netI 0.0259
_diffrn_reflns_limit_h_max 19
_diffrn_reflns_limit_h_min -19
_diffrn_reflns_limit_k_max 7
_diffrn_reflns_limit_k_min -6
_diffrn_reflns_limit_l_max 25
_diffrn_reflns_limit_l_min -23
_diffrn_reflns_number 17748
_diffrn_reflns_theta_full 30.00
_diffrn_reflns_theta_max 32.56
_diffrn_reflns_theta_min 1.93
_exptl_absorpt_coefficient_mu 2.874
_exptl_absorpt_correction_T_max 0.8465
_exptl_absorpt_correction_T_min 0.3782
_exptl_absorpt_correction_type multi-scan
_exptl_absorpt_process_details SADABS
_exptl_crystal_colour colourless
_exptl_crystal_density_diffrn 2.059
_exptl_crystal_density_method 'not measured'
_exptl_crystal_description needle
_exptl_crystal_F_000 660
_exptl_crystal_size_max 0.42
_exptl_crystal_size_mid 0.10
_exptl_crystal_size_min 0.06
_refine_diff_density_max 1.046
_refine_diff_density_min -0.910
_refine_diff_density_rms 0.119
_refine_ls_extinction_method none
_refine_ls_goodness_of_fit_ref 1.058
_refine_ls_hydrogen_treatment constr
_refine_ls_matrix_type full
_refine_ls_number_parameters 155
_refine_ls_number_reflns 3962
_refine_ls_number_restraints 0
_refine_ls_restrained_S_all 1.058
_refine_ls_R_factor_all 0.0329
_refine_ls_R_factor_gt 0.0256
_refine_ls_shift/su_max 0.000
_refine_ls_shift/su_mean 0.000
_refine_ls_structure_factor_coef Fsqd
_refine_ls_weighting_details 'calc w=1/[\s^2^(Fo^2^)+(0.0300P)^2^+0.8000P] where P=(Fo^2^+2Fc^2^)/3'
_refine_ls_weighting_scheme calc
_refine_ls_wR_factor_gt 0.0589
_refine_ls_wR_factor_ref 0.0622
_reflns_number_gt 3386
_reflns_number_total 3962
_reflns_threshold_expression >2sigma(I)
_cod_duplicate_entry 7216657
_cod_data_source_file c4ce00803k2.cif
_cod_data_source_block A1D8
_cod_depositor_comments
;
The following automatic conversions were performed:

'_symmetry_cell_setting' value 'Monoclinic' changed to 'monoclinic'
according to
/usr/data/users/saulius/crontab/automatic-downloads/current/RSC/lib/dictionaries/cif_core.dic
dictionary named 'cif_core.dic' version 2.4.2 from 2011-04-26.

Automatic conversion script
Id: cif_fix_values 2281 2013-09-26 08:29:07Z andrius 
;
_cod_original_sg_symbol_H-M P2(1)/n
_cod_database_code 7217401

loop_
_symmetry_equiv_pos_as_xyz
'x, y, z'
'-x+1/2, y+1/2, -z+1/2'
'-x, -y, -z'
'x-1/2, -y-1/2, z-1/2'

loop_
_atom_site_label
_atom_site_type_symbol
_atom_site_fract_x
_atom_site_fract_y
_atom_site_fract_z
_atom_site_U_iso_or_equiv
_atom_site_adp_type
_atom_site_occupancy
_atom_site_symmetry_multiplicity
_atom_site_calc_flag
_atom_site_refinement_flags
_atom_site_disorder_assembly
_atom_site_disorder_group
N11A N 0.36473(14) 0.8137(3) 0.59714(10) 0.0183(3) Uani 0.20(4) 1 d P A 1
H11 H 0.3747 0.9746 0.5791 0.022 Uiso 0.20(4) 1 calc PR A 1
N11B N 0.36473(14) 0.8137(3) 0.59714(10) 0.0183(3) Uani 0.80(4) 1 d P A 2
C12 C 0.35176(15) 0.5917(4) 0.55588(11) 0.0156(3) Uani 1 1 d . . .
N13A N 0.33756(14) 0.3804(3) 0.60345(10) 0.0180(3) Uani 0.20(4) 1 d P A 1
N13B N 0.33756(14) 0.3804(3) 0.60345(10) 0.0180(3) Uani 0.80(4) 1 d P A 2
H13 H 0.3268 0.2153 0.5885 0.022 Uiso 0.80(4) 1 calc PR A 2
C14 C 0.34314(17) 0.4721(4) 0.67897(12) 0.0210(4) Uani 1 1 d . . .
H14 H 0.3371 0.3705 0.7254 0.025 Uiso 1 1 calc R A 1
C15 C 0.35915(16) 0.7378(4) 0.67402(12) 0.0201(4) Uani 1 1 d . A .
H15 H 0.3656 0.8546 0.7176 0.024 Uiso 1 1 calc R B 1
N21 N 0.35680(14) 0.5442(4) 0.30754(10) 0.0207(3) Uani 1 1 d . . .
C22 C 0.30450(17) 0.3680(4) 0.34869(12) 0.0205(4) Uani 1 1 d . A .
H22 H 0.2684 0.2309 0.3209 0.025 Uiso 1 1 calc R . .
C23 C 0.29987(16) 0.3735(4) 0.42938(12) 0.0186(4) Uani 1 1 d . . .
H23 H 0.2619 0.2431 0.4561 0.022 Uiso 1 1 calc R A .
C24 C 0.35218(15) 0.5747(4) 0.47089(11) 0.0158(3) Uani 1 1 d . A .
C25 C 0.40579(16) 0.7602(4) 0.42803(12) 0.0185(4) Uani 1 1 d . . .
H25 H 0.4418 0.9013 0.4539 0.022 Uiso 1 1 calc R A .
C26 C 0.40610(17) 0.7372(4) 0.34754(12) 0.0205(4) Uani 1 1 d . A .
H26 H 0.4432 0.8650 0.3192 0.025 Uiso 1 1 calc R . .
C31 C 0.47059(15) 0.1446(4) 0.06597(12) 0.0176(4) Uani 1 1 d . . .
I1 I 0.421719(10) 0.34197(3) 0.165311(7) 0.01899(5) Uani 1 1 d . . .
C32 C 0.54516(15) -0.0516(4) 0.07214(11) 0.0181(4) Uani 1 1 d . . .
F32 F 0.59176(10) -0.1067(3) 0.14199(7) 0.0239(3) Uani 1 1 d . . .
C36 C 0.42647(15) 0.1935(4) -0.00762(12) 0.0180(4) Uani 1 1 d . . .
F36 F 0.35527(10) 0.3855(3) -0.01777(8) 0.0243(3) Uani 1 1 d . . .

loop_
_atom_site_aniso_label
_atom_site_aniso_U_11
_atom_site_aniso_U_22
_atom_site_aniso_U_33
_atom_site_aniso_U_23
_atom_site_aniso_U_13
_atom_site_aniso_U_12
N11A 0.0259(8) 0.0153(8) 0.0138(7) -0.0017(6) 0.0003(6) 0.0002(6)
N11B 0.0259(8) 0.0153(8) 0.0138(7) -0.0017(6) 0.0003(6) 0.0002(6)
C12 0.0195(8) 0.0137(8) 0.0135(8) 0.0001(7) 0.0006(7) 0.0010(7)
N13A 0.0250(8) 0.0144(8) 0.0146(7) -0.0002(6) 0.0015(6) 0.0001(6)
N13B 0.0250(8) 0.0144(8) 0.0146(7) -0.0002(6) 0.0015(6) 0.0001(6)
C14 0.0292(10) 0.0211(10) 0.0125(8) 0.0015(7) 0.0014(7) 0.0031(8)
C15 0.0278(10) 0.0172(9) 0.0153(8) -0.0028(7) -0.0007(8) 0.0007(8)
N21 0.0254(8) 0.0228(9) 0.0142(7) -0.0017(7) 0.0028(6) 0.0026(7)
C22 0.0259(10) 0.0199(9) 0.0157(9) -0.0037(7) 0.0003(8) -0.0024(7)
C23 0.0243(9) 0.0170(9) 0.0147(8) -0.0008(7) 0.0018(7) -0.0018(7)
C24 0.0208(8) 0.0130(8) 0.0137(8) -0.0010(7) 0.0009(7) 0.0026(7)
C25 0.0235(9) 0.0167(8) 0.0154(8) -0.0007(7) 0.0022(7) -0.0028(7)
C26 0.0255(9) 0.0210(9) 0.0152(8) 0.0014(8) 0.0044(8) -0.0005(8)
C31 0.0183(8) 0.0234(10) 0.0114(8) -0.0030(7) 0.0029(7) -0.0042(7)
I1 0.02219(7) 0.02249(8) 0.01250(6) -0.00285(5) 0.00310(5) -0.00102(5)
C32 0.0199(8) 0.0240(10) 0.0103(7) 0.0002(7) -0.0005(7) -0.0030(7)
F32 0.0271(6) 0.0324(7) 0.0117(5) 0.0000(5) -0.0038(5) 0.0016(5)
C36 0.0173(8) 0.0225(10) 0.0143(8) -0.0008(7) 0.0016(7) 0.0004(7)
F36 0.0237(6) 0.0303(7) 0.0188(6) -0.0013(5) 0.0004(5) 0.0070(5)

loop_
_atom_type_symbol
_atom_type_description
_atom_type_scat_dispersion_real
_atom_type_scat_dispersion_imag
_atom_type_scat_source
C C 0.0033 0.0016 'International Tables Vol C Tables 4.2.6.8 and 6.1.1.4'
H H 0.0000 0.0000 'International Tables Vol C Tables 4.2.6.8 and 6.1.1.4'
N N 0.0061 0.0033 'International Tables Vol C Tables 4.2.6.8 and 6.1.1.4'
F F 0.0171 0.0103 'International Tables Vol C Tables 4.2.6.8 and 6.1.1.4'
I I -0.4742 1.8119 'International Tables Vol C Tables 4.2.6.8 and 6.1.1.4'

loop_
_geom_angle_atom_site_label_1
_geom_angle_atom_site_label_2
_geom_angle_atom_site_label_3
_geom_angle
_geom_angle_site_symmetry_1
_geom_angle_site_symmetry_3
C12 N11A C15 105.20(17) . .
C12 N11A H11 127.4 . .
C15 N11A H11 127.4 . .
N11A C12 N13A 111.14(17) . .
N11A C12 C24 124.97(18) . .
N13A C12 C24 123.89(18) . .
C12 N13A C14 107.22(17) . .
C15 C14 N13A 106.03(18) . .
C15 C14 H14 127.0 . .
N13A C14 H14 127.0 . .
C14 C15 N11A 110.40(18) . .
C14 C15 H15 124.8 . .
N11A C15 H15 124.8 . .
C22 N21 C26 117.25(18) . .
C22 N21 I1 113.16(13) . .
C26 N21 I1 123.66(14) . .
N21 C22 C23 123.78(19) . .
N21 C22 H22 118.1 . .
C23 C22 H22 118.1 . .
C22 C23 C24 118.68(19) . .
C22 C23 H23 120.7 . .
C24 C23 H23 120.7 . .
C25 C24 C23 117.62(18) . .
C25 C24 C12 120.57(18) . .
C23 C24 C12 121.81(18) . .
C26 C25 C24 119.38(19) . .
C26 C25 H25 120.3 . .
C24 C25 H25 120.3 . .
N21 C26 C25 123.3(2) . .
N21 C26 H26 118.4 . .
C25 C26 H26 118.4 . .
C36 C31 C32 117.24(18) . .
C36 C31 I1 121.74(15) . .
C32 C31 I1 120.93(14) . .
C31 I1 N21 172.82(7) . .
F32 C32 C36 118.57(18) . 3_655
F32 C32 C31 120.10(18) . .
C36 C32 C31 121.33(18) 3_655 .
F36 C36 C32 118.46(18) . 3_655
F36 C36 C31 120.11(18) . .
C32 C36 C31 121.42(19) 3_655 .

loop_
_geom_bond_atom_site_label_1
_geom_bond_atom_site_label_2
_geom_bond_distance
_geom_bond_site_symmetry_2
N11A C12 1.330(3) .
N11A C15 1.373(3) .
N11A H11 0.8800 .
C12 N13A 1.358(3) .
C12 C24 1.455(3) .
N13A C14 1.370(3) .
C14 C15 1.359(3) .
C14 H14 0.9500 .
C15 H15 0.9500 .
N21 C22 1.336(3) .
N21 C26 1.336(3) .
N21 I1 2.7985(17) .
C22 C23 1.383(3) .
C22 H22 0.9500 .
C23 C24 1.397(3) .
C23 H23 0.9500 .
C24 C25 1.393(3) .
C25 C26 1.380(3) .
C25 H25 0.9500 .
C26 H26 0.9500 .
C31 C36 1.381(3) .
C31 C32 1.384(3) .
C31 I1 2.090(2) .
C32 F32 1.343(2) .
C32 C36 1.378(3) 3_655
C36 F36 1.344(2) .
C36 C32 1.378(3) 3_655

loop_
_geom_hbond_atom_site_label_D
_geom_hbond_atom_site_label_H
_geom_hbond_atom_site_label_A
_geom_hbond_distance_DH
_geom_hbond_distance_HA
_geom_hbond_distance_DA
_geom_hbond_angle_DHA
_geom_hbond_site_symmetry_A
N11A H11 N13A 0.88 2.15 2.882(2) 140.6 1_565
N13B H13 N11B 0.88 2.09 2.882(2) 149.7 1_545

loop_
_geom_torsion_atom_site_label_1
_geom_torsion_atom_site_label_2
_geom_torsion_atom_site_label_3
_geom_torsion_atom_site_label_4
_geom_torsion
_geom_torsion_site_symmetry_4
C15 N11A C12 N13A 0.4(2) .
C15 N11A C12 C24 -179.77(19) .
N11A C12 N13A C14 -0.8(2) .
C24 C12 N13A C14 179.38(19) .
C12 N13A C14 C15 0.9(2) .
N13A C14 C15 N11A -0.6(2) .
C12 N11A C15 C14 0.1(2) .
C26 N21 C22 C23 -0.7(3) .
I1 N21 C22 C23 153.20(17) .
N21 C22 C23 C24 0.3(3) .
C22 C23 C24 C25 0.4(3) .
C22 C23 C24 C12 -179.33(19) .
N11A C12 C24 C25 26.2(3) .
N13A C12 C24 C25 -154.0(2) .
N11A C12 C24 C23 -154.0(2) .
N13A C12 C24 C23 25.7(3) .
C23 C24 C25 C26 -0.6(3) .
C12 C24 C25 C26 179.10(19) .
C22 N21 C26 C25 0.5(3) .
I1 N21 C26 C25 -150.50(16) .
C24 C25 C26 N21 0.2(3) .
C36 C31 C32 F32 179.30(18) .
I1 C31 C32 F32 -4.0(3) .
C36 C31 C32 C36 -0.5(3) 3_655
I1 C31 C32 C36 176.16(15) 3_655
C32 C31 C36 F36 -178.52(18) .
I1 C31 C36 F36 4.8(3) .
C32 C31 C36 C32 0.5(3) 3_655
I1 C31 C36 C32 -176.13(15) 3_655
